data_7056259
loop_
_publ_author_name
'Cheng, Meiling'
'Wang, Qinghua'
'Bao, Jinting'
'Wu, Yujuan'
'Sun, Lin'
'Yang, Bingxin'
'Liu, Qi'

_publ_section_title
;
 Synthesis and structural diversity of d10 metal coordination polymers
 constructed from new semi-rigid bis(3-methyl-1H-pyrazole-4-carboxylic
 acid)alkane ligands
;
_journal_name_full 'New J. Chem.'
_journal_paper_doi 10.1039/C7NJ00835J
_journal_year 2017
_chemical_formula_moiety 'C14 H19 N5 O6 Zn'
_chemical_formula_sum 'C14 H19 N5 O6 Zn'
_chemical_formula_weight 418.71
_chemical_name_systematic
; 
 ? 
;
_space_group_IT_number 19
_symmetry_cell_setting orthorhombic
_symmetry_space_group_name_Hall 'P 2ac 2ab'
_symmetry_space_group_name_H-M 'P 21 21 21'
_atom_sites_solution_hydrogens geom
_atom_sites_solution_primary direct
_atom_sites_solution_secondary difmap
_audit_creation_method SHELXL-97
_audit_update_record
;
2017-02-24 deposited with the CCDC.
2017-05-10 downloaded from the CCDC.
;
_cell_angle_alpha 90.00
_cell_angle_beta 90.00
_cell_angle_gamma 90.00
_cell_formula_units_Z 4
_cell_length_a 8.577(4)
_cell_length_b 9.448(5)
_cell_length_c 22.037(11)
_cell_measurement_reflns_used 1735
_cell_measurement_temperature 291(2)
_cell_measurement_theta_max 23.82
_cell_measurement_theta_min 2.11
_cell_volume 1785.8(15)
_computing_cell_refinement SMART
_computing_data_collection 'SMART (Bruker, 2000)'
_computing_data_reduction 'SAINT (Bruker, 2000)'
_computing_molecular_graphics SHELXTL
_computing_publication_material SHELXTL
_computing_structure_refinement SHELXTL
_computing_structure_solution 'SHELXTL (Bruker, 2000)'
_diffrn_ambient_temperature 291(2)
_diffrn_measured_fraction_theta_full 1.000
_diffrn_measured_fraction_theta_max 1.000
_diffrn_measurement_device_type 'Bruker Smart Apex CCD'
_diffrn_measurement_method 'phi and omega scans'
_diffrn_radiation_monochromator graphite
_diffrn_radiation_source 'sealed tube'
_diffrn_radiation_type MoK\a
_diffrn_radiation_wavelength 0.71073
_diffrn_reflns_av_R_equivalents 0.0479
_diffrn_reflns_av_sigmaI/netI 0.0610
_diffrn_reflns_limit_h_max 10
_diffrn_reflns_limit_h_min -8
_diffrn_reflns_limit_k_max 11
_diffrn_reflns_limit_k_min -11
_diffrn_reflns_limit_l_max 27
_diffrn_reflns_limit_l_min -26
_diffrn_reflns_number 9922
_diffrn_reflns_theta_full 25.99
_diffrn_reflns_theta_max 25.99
_diffrn_reflns_theta_min 1.85
_exptl_absorpt_coefficient_mu 1.417
_exptl_absorpt_correction_T_max 0.7648
_exptl_absorpt_correction_T_min 0.7096
_exptl_absorpt_correction_type multi-scan
_exptl_absorpt_process_details 'SADABS; Bruker, 2000'
_exptl_crystal_colour colorless
_exptl_crystal_density_diffrn 1.557
_exptl_crystal_density_method 'not measured'
_exptl_crystal_description block
_exptl_crystal_F_000 864
_exptl_crystal_size_max 0.26
_exptl_crystal_size_mid 0.22
_exptl_crystal_size_min 0.20
_refine_diff_density_max 0.644
_refine_diff_density_min -0.614
_refine_diff_density_rms 0.093
_refine_ls_abs_structure_details 'Flack H D (1983), Acta Cryst. A39, 876-881'
_refine_ls_abs_structure_Flack 0.05(2)
_refine_ls_extinction_method none
_refine_ls_goodness_of_fit_ref 1.092
_refine_ls_hydrogen_treatment constr
_refine_ls_matrix_type full
_refine_ls_number_parameters 240
_refine_ls_number_reflns 3515
_refine_ls_number_restraints 0
_refine_ls_restrained_S_all 1.092
_refine_ls_R_factor_all 0.0711
_refine_ls_R_factor_gt 0.0609
_refine_ls_shift/su_max 0.000
_refine_ls_shift/su_mean 0.000
_refine_ls_structure_factor_coef Fsqd
_refine_ls_weighting_details 'calc w=1/[\s^2^(Fo^2^)+(0.07P)^2^+1.99P] where P=(Fo^2^+2Fc^2^)/3'
_refine_ls_weighting_scheme calc
_refine_ls_wR_factor_gt 0.1371
_refine_ls_wR_factor_ref 0.1404
_reflns_number_gt 3077
_reflns_number_total 3515
_reflns_threshold_expression >2sigma(I)
_cod_data_source_file c7nj00835j2.cif
_cod_data_source_block mo_120514o_0m
_cod_depositor_comments
;
The following automatic conversions were performed:

'_symmetry_cell_setting' value 'Orthorhombic' changed to
'orthorhombic' according to
/home/data/users/saulius/crontab/automatic-downloads/rss-feeds/RSC/lib/dictionaries/cif_core.dic
dictionary named 'cif_core.dic' version 2.4.2 from 2011-04-26.

Automatic conversion script
Id: cif_fix_values 4973 2017-02-22 13:04:09Z antanas 
;
_cod_original_cell_volume 1785.9(16)
_cod_original_sg_symbol_H-M 'P 21 21 21 '
_cod_database_code 7056259

loop_
_symmetry_equiv_pos_as_xyz
'x, y, z'
'-x+1/2, -y, z+1/2'
'-x, y+1/2, -z+1/2'
'x+1/2, -y+1/2, -z'

loop_
_atom_site_label
_atom_site_type_symbol
_atom_site_fract_x
_atom_site_fract_y
_atom_site_fract_z
_atom_site_U_iso_or_equiv
_atom_site_adp_type
_atom_site_occupancy
_atom_site_symmetry_multiplicity
_atom_site_calc_flag
_atom_site_refinement_flags
C1 C 0.5052(6) -0.1029(6) 0.2300(3) 0.0279(12) Uani 1 1 d .
H1A H 0.4917 -0.2020 0.2219 0.042 Uiso 1 1 calc R
H1B H 0.4132 -0.0525 0.2178 0.042 Uiso 1 1 calc R
H1C H 0.5226 -0.0891 0.2726 0.042 Uiso 1 1 calc R
C2 C 0.6397(7) -0.0498(5) 0.1958(2) 0.0253(11) Uani 1 1 d .
C3 C 0.6635(6) 0.0557(4) 0.1499(2) 0.0163(9) Uani 1 1 d .
C4 C 0.5440(6) 0.1478(6) 0.1239(3) 0.0295(12) Uani 1 1 d .
C5 C 0.8217(6) 0.0639(6) 0.1447(3) 0.0297(13) Uani 1 1 d .
H5 H 0.8683 0.1336 0.1211 0.036 Uiso 1 1 calc R
C6 C 0.8326(7) -0.2167(6) 0.2437(3) 0.0316(13) Uani 1 1 d .
H6A H 0.7453 -0.2415 0.2696 0.038 Uiso 1 1 calc R
H6B H 0.9194 -0.1901 0.2695 0.038 Uiso 1 1 calc R
C7 C 1.1720(7) -0.2835(6) 0.1997(3) 0.0328(13) Uani 1 1 d .
H7A H 1.1482 -0.2049 0.2256 0.049 Uiso 1 1 calc R
H7B H 1.2146 -0.2492 0.1622 0.049 Uiso 1 1 calc R
H7C H 1.2467 -0.3439 0.2192 0.049 Uiso 1 1 calc R
C8 C 1.0256(6) -0.3659(5) 0.1870(2) 0.0215(11) Uani 1 1 d .
C9 C 1.0021(5) -0.4860(5) 0.1451(2) 0.0164(10) Uani 1 1 d .
C10 C 1.1188(6) -0.5689(6) 0.1149(3) 0.0296(12) Uani 1 1 d .
C11 C 0.8339(6) -0.5037(6) 0.1465(2) 0.0253(11) Uani 1 1 d .
H11 H 0.7825 -0.5701 0.1226 0.030 Uiso 1 1 calc R
C12 C 0.5136(6) 0.5719(6) 0.0420(2) 0.0268(12) Uani 1 1 d .
H12 H 0.4964 0.5869 0.0832 0.032 Uiso 1 1 calc R
C13 C 0.6551(8) 0.6369(6) -0.0502(2) 0.0353(13) Uani 1 1 d .
H13A H 0.6655 0.5374 -0.0579 0.053 Uiso 1 1 calc R
H13B H 0.7532 0.6830 -0.0575 0.053 Uiso 1 1 calc R
H13C H 0.5774 0.6760 -0.0767 0.053 Uiso 1 1 calc R
C14 C 0.6696(7) 0.7868(7) 0.0432(3) 0.0362(14) Uani 1 1 d .
H14A H 0.6006 0.8113 0.0759 0.054 Uiso 1 1 calc R
H14B H 0.6753 0.8641 0.0150 0.054 Uiso 1 1 calc R
H14C H 0.7716 0.7677 0.0591 0.054 Uiso 1 1 calc R
N1 N 0.9035(7) -0.0271(6) 0.1731(2) 0.0402(13) Uani 1 1 d .
N2 N 0.7910(5) -0.1009(5) 0.2064(2) 0.0252(10) Uani 1 1 d .
N3 N 0.8767(5) -0.3402(4) 0.20671(19) 0.0237(9) Uani 1 1 d .
N4 N 0.7632(7) -0.4229(5) 0.1822(2) 0.0372(12) Uani 1 1 d .
N5 N 0.6095(6) 0.6585(5) 0.0116(2) 0.0311(11) Uani 1 1 d .
O1 O 0.5894(4) 0.2416(4) 0.08473(17) 0.0280(9) Uani 1 1 d .
O2 O 0.3942(4) 0.1349(4) 0.13588(17) 0.0316(9) Uani 1 1 d .
O3 O 1.0888(5) -0.6643(4) 0.07412(18) 0.0337(9) Uani 1 1 d .
O4 O 1.2612(4) -0.5524(4) 0.12729(19) 0.0308(9) Uani 1 1 d .
O5 O 0.4455(5) 0.4694(4) 0.01536(18) 0.0330(10) Uani 1 1 d .
O6 O 0.3210(4) 0.1950(4) -0.00560(16) 0.0272(8) Uani 1 1 d .
H6Y H 0.2181 0.1551 -0.0042 0.033 Uiso 1 1 d R
H6X H 0.3966 0.1203 -0.0074 0.033 Uiso 1 1 d R
Zn1 Zn 0.35681(8) 0.30841(7) 0.06704(3) 0.03309(19) Uani 1 1 d .

loop_
_atom_site_aniso_label
_atom_site_aniso_U_11
_atom_site_aniso_U_22
_atom_site_aniso_U_33
_atom_site_aniso_U_23
_atom_site_aniso_U_13
_atom_site_aniso_U_12
C1 0.016(3) 0.034(3) 0.034(3) -0.002(2) 0.004(2) -0.005(2)
C2 0.026(3) 0.018(2) 0.032(3) 0.001(2) 0.008(2) -0.003(2)
C3 0.016(2) 0.0101(19) 0.023(2) -0.0001(17) -0.0012(19) -0.0081(18)
C4 0.020(3) 0.021(3) 0.048(3) 0.007(2) 0.002(2) -0.002(2)
C5 0.021(3) 0.029(3) 0.040(3) 0.017(3) -0.001(2) -0.001(2)
C6 0.034(3) 0.027(3) 0.034(3) -0.004(2) 0.003(2) -0.006(2)
C7 0.034(3) 0.034(3) 0.031(3) -0.015(2) -0.010(2) 0.007(2)
C8 0.023(3) 0.020(2) 0.022(3) -0.014(2) -0.003(2) -0.002(2)
C9 0.007(2) 0.018(2) 0.023(2) -0.010(2) 0.0010(18) -0.0041(17)
C10 0.019(3) 0.029(3) 0.041(3) 0.002(2) 0.007(2) 0.002(2)
C11 0.012(2) 0.033(3) 0.030(3) -0.009(2) 0.002(2) -0.004(2)
C12 0.028(3) 0.029(3) 0.024(3) 0.008(2) -0.011(2) -0.006(2)
C13 0.034(3) 0.039(3) 0.033(3) 0.011(2) -0.007(3) -0.013(3)
C14 0.031(3) 0.045(4) 0.032(3) -0.008(3) 0.015(2) -0.007(3)
N1 0.040(3) 0.037(3) 0.043(3) 0.012(2) 0.012(2) 0.017(2)
N2 0.018(2) 0.022(2) 0.035(2) 0.0016(19) 0.0024(18) -0.0046(18)
N3 0.026(2) 0.021(2) 0.024(2) 0.0042(16) 0.0022(18) 0.0011(18)
N4 0.044(3) 0.022(3) 0.046(3) -0.006(2) 0.014(2) -0.006(2)
N5 0.030(3) 0.024(2) 0.039(3) 0.0011(19) 0.008(2) -0.0039(19)
O1 0.0241(19) 0.0295(19) 0.030(2) 0.0106(15) -0.0064(15) -0.0074(15)
O2 0.026(2) 0.036(2) 0.033(2) 0.0060(17) -0.0020(16) -0.0038(16)
O3 0.032(2) 0.030(2) 0.039(2) -0.0184(18) 0.0038(17) 0.0077(16)
O4 0.021(2) 0.028(2) 0.044(2) 0.0000(18) 0.0016(17) -0.0023(16)
O5 0.035(2) 0.033(2) 0.031(2) 0.0073(17) -0.0134(18) -0.0017(18)
O6 0.0175(17) 0.0310(19) 0.0330(18) 0.0055(18) -0.0049(13) 0.0037(17)
Zn1 0.0285(3) 0.0334(3) 0.0374(3) 0.0022(3) -0.0004(3) 0.0018(3)

loop_
_atom_type_symbol
_atom_type_description
_atom_type_scat_dispersion_real
_atom_type_scat_dispersion_imag
_atom_type_scat_source
C C 0.0033 0.0016 'International Tables Vol C Tables 4.2.6.8 and 6.1.1.4'
H H 0.0000 0.0000 'International Tables Vol C Tables 4.2.6.8 and 6.1.1.4'
N N 0.0061 0.0033 'International Tables Vol C Tables 4.2.6.8 and 6.1.1.4'
O O 0.0106 0.0060 'International Tables Vol C Tables 4.2.6.8 and 6.1.1.4'
Zn Zn 0.2839 1.4301 'International Tables Vol C Tables 4.2.6.8 and 6.1.1.4'

loop_
_geom_angle_atom_site_label_1
_geom_angle_atom_site_label_2
_geom_angle_atom_site_label_3
_geom_angle
_geom_angle_site_symmetry_1
_geom_angle_site_symmetry_3
C2 C1 H1A 109.5 . .
C2 C1 H1B 109.5 . .
H1A C1 H1B 109.5 . .
C2 C1 H1C 109.5 . .
H1A C1 H1C 109.5 . .
H1B C1 H1C 109.5 . .
N2 C2 C3 103.1(4) . .
N2 C2 C1 121.5(5) . .
C3 C2 C1 135.4(5) . .
C5 C3 C2 103.9(5) . .
C5 C3 C4 129.1(4) . .
C2 C3 C4 126.2(5) . .
O1 C4 O2 119.3(5) . .
O1 C4 C3 117.2(5) . .
O2 C4 C3 123.4(5) . .
O1 C4 Zn1 56.8(3) . .
O2 C4 Zn1 62.5(3) . .
C3 C4 Zn1 173.0(4) . .
N1 C5 C3 117.9(5) . .
N1 C5 H5 121.1 . .
C3 C5 H5 121.1 . .
N2 C6 N3 110.9(4) . .
N2 C6 H6A 109.5 . .
N3 C6 H6A 109.5 . .
N2 C6 H6B 109.5 . .
N3 C6 H6B 109.5 . .
H6A C6 H6B 108.0 . .
C8 C7 H7A 109.5 . .
C8 C7 H7B 109.5 . .
H7A C7 H7B 109.5 . .
C8 C7 H7C 109.5 . .
H7A C7 H7C 109.5 . .
H7B C7 H7C 109.5 . .
N3 C8 C9 101.9(4) . .
N3 C8 C7 128.9(4) . .
C9 C8 C7 128.9(5) . .
C10 C9 C11 129.8(5) . .
C10 C9 C8 127.9(4) . .
C11 C9 C8 102.1(4) . .
O4 C10 O3 115.3(5) . .
O4 C10 C9 120.5(5) . .
O3 C10 C9 124.2(5) . .
O4 C10 Zn1 51.4(3) . 1_645
O3 C10 Zn1 64.0(3) . 1_645
C9 C10 Zn1 171.7(4) . 1_645
N4 C11 C9 115.1(5) . .
N4 C11 H11 122.4 . .
C9 C11 H11 122.4 . .
O5 C12 N5 121.0(5) . .
O5 C12 H12 119.5 . .
N5 C12 H12 119.5 . .
N5 C13 H13A 109.5 . .
N5 C13 H13B 109.5 . .
H13A C13 H13B 109.5 . .
N5 C13 H13C 109.5 . .
H13A C13 H13C 109.5 . .
H13B C13 H13C 109.5 . .
N5 C14 H14A 109.5 . .
N5 C14 H14B 109.5 . .
H14A C14 H14B 109.5 . .
N5 C14 H14C 109.5 . .
H14A C14 H14C 109.5 . .
H14B C14 H14C 109.5 . .
C5 N1 N2 102.4(5) . .
N1 N2 C2 112.2(4) . .
N1 N2 C6 121.1(5) . .
C2 N2 C6 126.7(4) . .
N4 N3 C8 116.1(4) . .
N4 N3 C6 119.4(4) . .
C8 N3 C6 123.7(4) . .
C11 N4 N3 104.6(5) . .
C12 N5 C13 123.9(5) . .
C12 N5 C14 118.3(5) . .
C13 N5 C14 117.8(4) . .
C4 O1 Zn1 92.5(3) . .
C4 O2 Zn1 86.4(3) . .
C10 O3 Zn1 85.8(3) . 1_645
C10 O4 Zn1 99.7(4) . 1_645
C12 O5 Zn1 118.6(3) . .
Zn1 O6 H6Y 109.5 . .
Zn1 O6 H6X 109.3 . .
H6Y O6 H6X 109.5 . .
O6 Zn1 O4 145.54(15) . 1_465
O6 Zn1 O5 90.57(17) . .
O4 Zn1 O5 91.85(17) 1_465 .
O6 Zn1 O1 97.77(15) . .
O4 Zn1 O1 116.65(16) 1_465 .
O5 Zn1 O1 88.50(16) . .
O6 Zn1 O2 100.09(16) . .
O4 Zn1 O2 95.05(16) 1_465 .
O5 Zn1 O2 149.43(16) . .
O1 Zn1 O2 61.84(14) . .
O6 Zn1 O3 87.71(14) . 1_465
O4 Zn1 O3 59.08(14) 1_465 1_465
O5 Zn1 O3 108.87(16) . 1_465
O1 Zn1 O3 161.80(15) . 1_465
O2 Zn1 O3 100.17(15) . 1_465
O6 Zn1 C4 100.17(18) . .
O4 Zn1 C4 108.53(19) 1_465 .
O5 Zn1 C4 118.92(17) . .
O1 Zn1 C4 30.68(16) . .
O2 Zn1 C4 31.16(16) . .
O3 Zn1 C4 131.29(16) 1_465 .
O6 Zn1 C10 117.30(16) . 1_465
O4 Zn1 C10 28.89(17) 1_465 1_465
O5 Zn1 C10 100.84(18) . 1_465
O1 Zn1 C10 143.33(17) . 1_465
O2 Zn1 C10 99.49(17) . 1_465
O3 Zn1 C10 30.21(16) 1_465 1_465
C4 Zn1 C10 124.64(19) . 1_465

loop_
_geom_bond_atom_site_label_1
_geom_bond_atom_site_label_2
_geom_bond_distance
_geom_bond_site_symmetry_2
C1 C2 1.467(7) .
C1 H1A 0.9600 .
C1 H1B 0.9600 .
C1 H1C 0.9600 .
C2 N2 1.404(8) .
C2 C3 1.433(7) .
C3 C5 1.364(7) .
C3 C4 1.462(7) .
C4 O1 1.297(7) .
C4 O2 1.317(7) .
C4 Zn1 2.540(6) .
C5 N1 1.274(7) .
C5 H5 0.9300 .
C6 N2 1.414(7) .
C6 N3 1.473(7) .
C6 H6A 0.9700 .
C6 H6B 0.9700 .
C7 C8 1.503(8) .
C7 H7A 0.9600 .
C7 H7B 0.9600 .
C7 H7C 0.9600 .
C8 N3 1.371(7) .
C8 C9 1.478(6) .
C9 C10 1.434(7) .
C9 C11 1.453(7) .
C10 O4 1.261(7) .
C10 O3 1.298(7) .
C10 Zn1 2.574(5) 1_645
C11 N4 1.252(7) .
C11 H11 0.9300 .
C12 O5 1.274(7) .
C12 N5 1.340(7) .
C12 H12 0.9300 .
C13 N5 1.431(7) .
C13 H13A 0.9600 .
C13 H13B 0.9600 .
C13 H13C 0.9600 .
C14 N5 1.491(8) .
C14 H14A 0.9600 .
C14 H14B 0.9600 .
C14 H14C 0.9600 .
N1 N2 1.399(7) .
N3 N4 1.361(7) .
O1 Zn1 2.128(4) .
O2 Zn1 2.257(4) .
O3 Zn1 2.318(4) 1_645
O4 Zn1 2.041(4) 1_645
O5 Zn1 2.047(4) .
O6 Zn1 1.950(4) .
O6 H6Y 0.9600 .
O6 H6X 0.9600 .
Zn1 O4 2.041(4) 1_465
Zn1 O3 2.318(4) 1_465
Zn1 C10 2.574(6) 1_465

loop_
_geom_hbond_atom_site_label_D
_geom_hbond_atom_site_label_H
_geom_hbond_atom_site_label_A
_geom_hbond_distance_DH
_geom_hbond_distance_HA
_geom_hbond_distance_DA
_geom_hbond_angle_DHA
_geom_hbond_site_symmetry_A
O6 H6Y O5 0.96 2.63 3.582(6) 172 4_455
O6 H6X O3 0.96 2.25 2.765(5) 113 4_445

loop_
_geom_torsion_atom_site_label_1
_geom_torsion_atom_site_label_2
_geom_torsion_atom_site_label_3
_geom_torsion_atom_site_label_4
_geom_torsion
_geom_torsion_site_symmetry_4
N2 C2 C3 C5 -6.4(5) .
C1 C2 C3 C5 171.6(6) .
N2 C2 C3 C4 -176.9(5) .
C1 C2 C3 C4 1.0(9) .
C5 C3 C4 O1 8.8(9) .
C2 C3 C4 O1 176.9(5) .
C5 C3 C4 O2 -174.9(6) .
C2 C3 C4 O2 -6.8(9) .
C2 C3 C5 N1 7.9(7) .
C4 C3 C5 N1 178.0(6) .
N3 C8 C9 C10 -173.2(5) .
C7 C8 C9 C10 12.5(9) .
N3 C8 C9 C11 2.6(5) .
C7 C8 C9 C11 -171.6(5) .
C11 C9 C10 O4 -167.5(6) .
C8 C9 C10 O4 7.2(9) .
C11 C9 C10 O3 12.2(10) .
C10 C9 C11 N4 172.8(6) .
C8 C9 C11 N4 -3.0(7) .
C3 C5 N1 N2 -5.4(8) .
C5 N1 N2 C2 0.5(7) .
C5 N1 N2 C6 178.0(5) .
C3 C2 N2 N1 3.8(6) .
C1 C2 N2 N1 -174.4(5) .
C3 C2 N2 C6 -173.4(5) .
C1 C2 N2 C6 8.3(8) .
N3 C6 N2 N1 -71.2(6) .
N3 C6 N2 C2 105.8(6) .
C9 C8 N3 N4 -1.9(6) .
C7 C8 N3 N4 172.3(5) .
C9 C8 N3 C6 -171.5(4) .
C7 C8 N3 C6 2.8(8) .
N2 C6 N3 N4 -79.9(6) .
N2 C6 N3 C8 89.3(6) .
C9 C11 N4 N3 1.8(7) .
C8 N3 N4 C11 0.2(7) .
C6 N3 N4 C11 170.2(5) .
O5 C12 N5 C13 -6.1(9) .
O5 C12 N5 C14 172.4(5) .
O2 C4 O1 Zn1 -0.8(6) .
C3 C4 O1 Zn1 175.6(4) .
O1 C4 O2 Zn1 0.8(5) .
C3 C4 O2 Zn1 -175.4(5) .
O4 C10 O3 Zn1 -2.4(5) 1_645
C9 C10 O3 Zn1 177.9(5) 1_645
O3 C10 O4 Zn1 2.8(5) 1_645
C9 C10 O4 Zn1 -177.5(4) 1_645
N5 C12 O5 Zn1 161.5(4) .
C12 O5 Zn1 O6 -169.4(4) .
C12 O5 Zn1 O4 44.9(4) 1_465
C12 O5 Zn1 O1 -71.7(4) .
C12 O5 Zn1 O2 -58.2(6) .
C12 O5 Zn1 O3 102.8(4) 1_465
C12 O5 Zn1 C4 -67.5(5) .
C12 O5 Zn1 C10 72.6(4) 1_465
C4 O1 Zn1 O6 -96.9(3) .
C4 O1 Zn1 O4 81.4(4) 1_465
C4 O1 Zn1 O5 172.8(3) .
C4 O1 Zn1 O2 0.5(3) .
C4 O1 Zn1 O3 9.8(6) 1_465
C4 O1 Zn1 C10 66.5(4) 1_465
C4 O2 Zn1 O6 93.0(3) .
C4 O2 Zn1 O4 -118.1(3) 1_465
C4 O2 Zn1 O5 -15.7(5) .
C4 O2 Zn1 O1 -0.5(3) .
C4 O2 Zn1 O3 -177.5(3) 1_465
C4 O2 Zn1 C10 -146.9(3) 1_465
O1 C4 Zn1 O6 88.1(3) .
O2 C4 Zn1 O6 -92.7(3) .
O1 C4 Zn1 O4 -111.2(3) 1_465
O2 C4 Zn1 O4 68.0(3) 1_465
O1 C4 Zn1 O5 -8.3(4) .
O2 C4 Zn1 O5 170.9(3) .
O2 C4 Zn1 O1 179.2(6) .
O1 C4 Zn1 O2 -179.2(6) .
O1 C4 Zn1 O3 -176.0(3) 1_465
O2 C4 Zn1 O3 3.2(4) 1_465
O1 C4 Zn1 C10 -138.3(3) 1_465
O2 C4 Zn1 C10 40.9(4) 1_465
